data_4123075
loop_
_publ_author_name
'St Denis, Jeffrey D.'
'Zajdlik, Adam'
'Tan, Joanne'
'Trinchera, Piera'
'Lee, C. Frank'
'He, Zhi'
'Adachi, Shinya'
'Yudin, Andrei K.'

_publ_section_title
;
 Boron-Containing Enamine and Enamide Linchpins in the Synthesis of
 Nitrogen Heterocycles.
;
_journal_name_full 'Journal of the American Chemical Society'
_journal_page_first 141205135107007
_journal_paper_doi 10.1021/ja510963k
_journal_year 2014
_chemical_formula_moiety 'C28 H25 B Br Cl N2 O5'
_chemical_formula_sum 'C28 H25 B Br Cl N2 O5'
_chemical_formula_weight 595.67
_chemical_name_systematic
; 
 ? 
;
_space_group_crystal_system monoclinic
_space_group_IT_number 14
_space_group_name_Hall '-P 2ybc'
_space_group_name_H-M_alt 'P 1 21/c 1'
_symmetry_space_group_name_Hall '-P 2ybc'
_symmetry_space_group_name_H-M 'P 1 21/c 1'
_atom_sites_solution_hydrogens geom
_audit_creation_method SHELXL-2013
_cell_angle_alpha 90
_cell_angle_beta 96.064(6)
_cell_angle_gamma 90
_cell_formula_units_Z 4
_cell_length_a 7.1823(7)
_cell_length_b 16.881(2)
_cell_length_c 22.071(2)
_cell_measurement_reflns_used 3142
_cell_measurement_temperature 147(2)
_cell_measurement_theta_max 22.91
_cell_measurement_theta_min 2.85
_cell_volume 2661.0(5)
_computing_cell_refinement APEX2
_computing_data_collection 'APEX2 (Bruker, 2007)'
_computing_data_reduction 'SAINT (Bruker, 2007)'
_computing_molecular_graphics 'PLATON (Spek, 2009)'
_computing_publication_material 'SHELXTL (Sheldrick, 2008)'
_computing_structure_refinement 'SHELXL-2013 (Sheldrick, 2013)'
_computing_structure_solution 'SHELXS-97 (Sheldrick, 2008)'
_diffrn_ambient_temperature 147(2)
_diffrn_measured_fraction_theta_full 1.000
_diffrn_measured_fraction_theta_max 0.992
_diffrn_measurement_device_type 'Bruker Kappa APEX-DUO CCD'
_diffrn_measurement_method '\f and \w scans'
_diffrn_radiation_type MoK\a
_diffrn_radiation_wavelength 0.71073
_diffrn_reflns_av_R_equivalents 0.0681
_diffrn_reflns_av_unetI/netI 0.0761
_diffrn_reflns_Laue_measured_fraction_full 1.000
_diffrn_reflns_Laue_measured_fraction_max 0.992
_diffrn_reflns_limit_h_max 8
_diffrn_reflns_limit_h_min -9
_diffrn_reflns_limit_k_max 17
_diffrn_reflns_limit_k_min -21
_diffrn_reflns_limit_l_max 28
_diffrn_reflns_limit_l_min -28
_diffrn_reflns_number 22195
_diffrn_reflns_point_group_measured_fraction_full 1.000
_diffrn_reflns_point_group_measured_fraction_max 0.992
_diffrn_reflns_theta_full 25.242
_diffrn_reflns_theta_max 27.655
_diffrn_reflns_theta_min 1.522
_diffrn_source 'sealed tube with Bruker Triumph monochromator'
_exptl_absorpt_coefficient_mu 1.687
_exptl_absorpt_correction_T_max 0.7456
_exptl_absorpt_correction_T_min 0.6838
_exptl_absorpt_correction_type multi-scan
_exptl_absorpt_process_details 'SADABS (Sheldrick, 1996)'
_exptl_crystal_colour colourless
_exptl_crystal_density_diffrn 1.487
_exptl_crystal_description needle
_exptl_crystal_F_000 1216
_exptl_crystal_size_max 0.230
_exptl_crystal_size_mid 0.130
_exptl_crystal_size_min 0.060
_refine_diff_density_max 1.123
_refine_diff_density_min -1.159
_refine_diff_density_rms 0.084
_refine_ls_extinction_method none
_refine_ls_goodness_of_fit_ref 1.008
_refine_ls_hydrogen_treatment constr
_refine_ls_matrix_type full
_refine_ls_number_parameters 345
_refine_ls_number_reflns 6164
_refine_ls_number_restraints 0
_refine_ls_restrained_S_all 1.008
_refine_ls_R_factor_all 0.1058
_refine_ls_R_factor_gt 0.0561
_refine_ls_shift/su_max 0.001
_refine_ls_shift/su_mean 0.000
_refine_ls_structure_factor_coef Fsqd
_refine_ls_weighting_details 'w=1/[\s^2^(Fo^2^)+(0.0549P)^2^+3.3882P] where P=(Fo^2^+2Fc^2^)/3'
_refine_ls_weighting_scheme calc
_refine_ls_wR_factor_gt 0.1185
_refine_ls_wR_factor_ref 0.1364
_reflns_Friedel_coverage 0.000
_reflns_number_gt 3926
_reflns_number_total 6164
_reflns_threshold_expression 'I > 2\s(I)'
_cod_data_source_file ja510963k_si_002.cif
_cod_data_source_block d1483
_cod_original_cell_volume 2661.1(5)
_cod_database_code 4123075
_shelx_space_group_comment
; 
The symmetry employed for this shelxl refinement is uniquely defined 
by the following loop, which should always be used as a source of 
symmetry information in preference to the above space-group names. 
They are only intended as comments. 
;
_shelx_estimated_absorpt_t_min 0.698
_shelx_estimated_absorpt_t_max 0.906
_shelxl_version_number 2013-4

loop_
_space_group_symop_operation_xyz
'x, y, z'
'-x, y+1/2, -z+1/2'
'-x, -y, -z'
'x, -y-1/2, z-1/2'

loop_
_atom_site_label
_atom_site_type_symbol
_atom_site_fract_x
_atom_site_fract_y
_atom_site_fract_z
_atom_site_U_iso_or_equiv
_atom_site_adp_type
_atom_site_occupancy
_atom_site_site_symmetry_order
_atom_site_calc_flag
_atom_site_refinement_flags_posn
_atom_site_refinement_flags_adp
Br1 Br 0.19613(6) 0.23716(3) 0.32836(2) 0.04689(17) Uani 1 1 d . .
Cl1 Cl 0.31676(14) 0.09378(6) 0.01952(4) 0.0327(2) Uani 1 1 d . .
O1 O 0.1284(3) 0.41107(14) 0.04532(10) 0.0175(5) Uani 1 1 d . .
O2 O 0.1985(3) 0.47163(17) -0.03915(11) 0.0308(6) Uani 1 1 d . .
O3 O 0.0578(3) 0.40788(15) 0.15108(10) 0.0194(5) Uani 1 1 d . .
O4 O -0.0926(3) 0.49883(18) 0.20065(12) 0.0349(7) Uani 1 1 d . .
O5 O 0.6157(4) 0.15559(16) 0.26708(12) 0.0315(6) Uani 1 1 d . .
N1 N 0.3064(4) 0.48976(17) 0.11985(13) 0.0181(6) Uani 1 1 d . .
N2 N 0.4307(4) 0.21869(17) 0.19262(12) 0.0159(6) Uani 1 1 d . .
C1 C 0.3514(5) 0.5107(2) 0.05820(16) 0.0239(8) Uani 1 1 d . .
H1A H 0.4828 0.4968 0.0531 0.029 Uiso 1 1 calc R U
H1B H 0.3337 0.5682 0.0507 0.029 Uiso 1 1 calc R U
C2 C 0.2185(5) 0.4636(2) 0.01525(16) 0.0206(8) Uani 1 1 d . .
C3 C 0.1507(5) 0.5391(2) 0.14061(17) 0.0223(8) Uani 1 1 d . .
H3A H 0.0820 0.5672 0.1057 0.027 Uiso 1 1 calc R U
H3B H 0.2008 0.5788 0.1712 0.027 Uiso 1 1 calc R U
C4 C 0.0243(4) 0.4813(2) 0.16827(16) 0.0224(8) Uani 1 1 d . .
C5 C 0.4729(5) 0.4915(2) 0.16605(17) 0.0253(8) Uani 1 1 d . .
H5A H 0.5225 0.5456 0.1697 0.038 Uiso 1 1 calc R U
H5B H 0.5693 0.4559 0.1534 0.038 Uiso 1 1 calc R U
H5C H 0.4366 0.4742 0.2055 0.038 Uiso 1 1 calc R U
C6 C 0.3389(4) 0.3289(2) 0.12306(14) 0.0143(7) Uani 1 1 d . .
C7 C 0.3271(4) 0.2889(2) 0.17416(14) 0.0155(7) Uani 1 1 d . .
H7A H 0.2425 0.3084 0.2010 0.019 Uiso 1 1 calc R U
C8 C 0.4223(5) 0.1499(2) 0.15186(16) 0.0195(7) Uani 1 1 d . .
H8A H 0.4939 0.1057 0.1725 0.023 Uiso 1 1 calc R U
H8B H 0.4819 0.1636 0.1148 0.023 Uiso 1 1 calc R U
C9 C 0.2250(5) 0.1235(2) 0.13380(16) 0.0187(7) Uani 1 1 d . .
C10 C 0.1617(5) 0.0986(2) 0.07545(16) 0.0237(8) Uani 1 1 d . .
C11 C -0.0204(5) 0.0748(2) 0.05910(18) 0.0290(9) Uani 1 1 d . .
H11A H -0.0600 0.0595 0.0183 0.035 Uiso 1 1 calc R U
C12 C -0.1443(5) 0.0733(3) 0.1029(2) 0.0355(10) Uani 1 1 d . .
H12A H -0.2706 0.0575 0.0924 0.043 Uiso 1 1 calc R U
C13 C -0.0838(5) 0.0951(3) 0.16212(19) 0.0331(10) Uani 1 1 d . .
H13A H -0.1674 0.0928 0.1927 0.040 Uiso 1 1 calc R U
C14 C 0.0953(5) 0.1197(2) 0.17661(17) 0.0259(8) Uani 1 1 d . .
H14A H 0.1339 0.1348 0.2175 0.031 Uiso 1 1 calc R U
C15 C 0.5293(5) 0.2147(2) 0.24823(15) 0.0189(7) Uani 1 1 d . .
C16 C 0.5346(5) 0.2892(2) 0.28569(15) 0.0212(8) Uani 1 1 d . .
C17 C 0.4003(5) 0.3065(2) 0.32408(16) 0.0274(9) Uani 1 1 d . .
C18 C 0.4123(6) 0.3732(3) 0.36001(17) 0.0351(10) Uani 1 1 d . .
H18A H 0.3186 0.3842 0.3862 0.042 Uiso 1 1 calc R U
C19 C 0.5622(6) 0.4240(3) 0.35762(18) 0.0388(10) Uani 1 1 d . .
H19A H 0.5714 0.4701 0.3824 0.047 Uiso 1 1 calc R U
C20 C 0.6976(6) 0.4085(3) 0.31989(18) 0.0366(10) Uani 1 1 d . .
H20A H 0.7996 0.4441 0.3183 0.044 Uiso 1 1 calc R U
C21 C 0.6853(6) 0.3409(2) 0.28403(17) 0.0297(9) Uani 1 1 d . .
H21A H 0.7799 0.3298 0.2582 0.036 Uiso 1 1 calc R U
C22 C 0.4785(4) 0.30924(19) 0.07952(15) 0.0153(7) Uani 1 1 d . .
C23 C 0.6683(4) 0.3019(2) 0.09971(16) 0.0194(7) Uani 1 1 d . .
H23A H 0.7101 0.3108 0.1414 0.023 Uiso 1 1 calc R U
C24 C 0.7969(5) 0.2818(2) 0.05966(17) 0.0219(8) Uani 1 1 d . .
H24A H 0.9251 0.2760 0.0747 0.026 Uiso 1 1 calc R U
C25 C 0.7425(5) 0.2699(2) -0.00178(16) 0.0222(8) Uani 1 1 d . .
C26 C 0.5556(5) 0.2782(2) -0.02158(16) 0.0220(8) Uani 1 1 d . .
H26A H 0.5152 0.2708 -0.0636 0.026 Uiso 1 1 calc R U
C27 C 0.4246(5) 0.2971(2) 0.01772(15) 0.0180(7) Uani 1 1 d . .
H27A H 0.2964 0.3018 0.0024 0.022 Uiso 1 1 calc R U
C28 C 0.8828(5) 0.2506(3) -0.04525(18) 0.0334(10) Uani 1 1 d . .
H28A H 0.8173 0.2333 -0.0842 0.050 Uiso 1 1 calc R U
H28B H 0.9652 0.2081 -0.0282 0.050 Uiso 1 1 calc R U
H28C H 0.9576 0.2978 -0.0517 0.050 Uiso 1 1 calc R U
B1 B 0.2040(5) 0.4027(2) 0.11024(17) 0.0154(8) Uani 1 1 d . .

loop_
_atom_site_aniso_label
_atom_site_aniso_U_11
_atom_site_aniso_U_22
_atom_site_aniso_U_33
_atom_site_aniso_U_23
_atom_site_aniso_U_13
_atom_site_aniso_U_12
Br1 0.0435(3) 0.0689(4) 0.0311(2) -0.0093(2) 0.01718(18) -0.0222(2)
Cl1 0.0410(6) 0.0350(6) 0.0238(5) -0.0073(4) 0.0113(4) -0.0083(4)
O1 0.0163(11) 0.0183(13) 0.0170(12) -0.0010(10) -0.0027(9) 0.0001(10)
O2 0.0293(14) 0.0408(18) 0.0218(13) 0.0088(12) 0.0009(11) 0.0111(12)
O3 0.0142(11) 0.0230(14) 0.0213(12) -0.0017(11) 0.0028(9) 0.0005(10)
O4 0.0223(14) 0.050(2) 0.0324(15) -0.0151(14) 0.0051(11) 0.0074(13)
O5 0.0401(16) 0.0241(16) 0.0286(15) 0.0075(12) -0.0039(12) 0.0089(12)
N1 0.0137(14) 0.0164(16) 0.0234(15) -0.0023(12) -0.0014(11) -0.0008(11)
N2 0.0169(14) 0.0148(15) 0.0157(14) 0.0009(11) 0.0008(11) 0.0024(11)
C1 0.0228(19) 0.021(2) 0.0287(19) 0.0047(16) 0.0054(15) -0.0028(15)
C2 0.0168(17) 0.023(2) 0.0223(18) 0.0043(15) 0.0021(13) 0.0066(15)
C3 0.0170(17) 0.0177(19) 0.031(2) -0.0078(16) -0.0035(14) 0.0065(15)
C4 0.0135(17) 0.031(2) 0.0212(18) -0.0058(16) -0.0047(14) 0.0037(15)
C5 0.0158(18) 0.026(2) 0.031(2) -0.0086(16) -0.0096(15) 0.0007(15)
C6 0.0106(15) 0.0167(18) 0.0151(16) -0.0030(13) -0.0012(12) -0.0030(13)
C7 0.0145(16) 0.0164(18) 0.0156(16) -0.0018(13) 0.0010(13) 0.0009(13)
C8 0.0211(18) 0.0133(18) 0.0241(18) -0.0027(14) 0.0016(14) 0.0021(14)
C9 0.0215(18) 0.0098(17) 0.0249(18) 0.0018(14) 0.0026(14) 0.0031(14)
C10 0.029(2) 0.019(2) 0.0242(18) 0.0032(15) 0.0070(15) 0.0054(16)
C11 0.026(2) 0.026(2) 0.033(2) -0.0096(17) -0.0063(16) -0.0028(17)
C12 0.023(2) 0.031(2) 0.053(3) -0.011(2) 0.0046(18) -0.0024(17)
C13 0.022(2) 0.039(3) 0.040(2) -0.003(2) 0.0117(17) -0.0016(18)
C14 0.027(2) 0.025(2) 0.0262(19) -0.0026(16) 0.0051(15) -0.0001(16)
C15 0.0204(18) 0.0179(19) 0.0188(17) 0.0053(14) 0.0048(14) -0.0018(14)
C16 0.0249(18) 0.021(2) 0.0161(17) 0.0055(14) -0.0034(14) 0.0012(15)
C17 0.033(2) 0.033(2) 0.0164(17) -0.0025(16) 0.0004(15) -0.0057(17)
C18 0.043(2) 0.040(3) 0.023(2) -0.0028(18) 0.0063(17) 0.006(2)
C19 0.058(3) 0.028(2) 0.027(2) -0.0057(18) -0.006(2) -0.003(2)
C20 0.045(2) 0.030(2) 0.032(2) 0.0019(19) -0.0042(19) -0.010(2)
C21 0.036(2) 0.027(2) 0.025(2) 0.0023(17) -0.0015(16) -0.0008(18)
C22 0.0183(17) 0.0097(17) 0.0181(16) 0.0033(13) 0.0028(13) -0.0013(13)
C23 0.0180(17) 0.019(2) 0.0219(18) -0.0012(15) 0.0029(14) -0.0017(14)
C24 0.0137(17) 0.020(2) 0.032(2) -0.0023(16) 0.0037(14) -0.0015(14)
C25 0.0243(19) 0.0147(19) 0.0292(19) -0.0032(15) 0.0097(15) -0.0028(15)
C26 0.029(2) 0.020(2) 0.0168(17) -0.0038(15) 0.0025(14) 0.0004(15)
C27 0.0174(17) 0.0147(19) 0.0212(17) 0.0007(14) -0.0016(13) 0.0010(14)
C28 0.029(2) 0.039(3) 0.034(2) -0.0050(19) 0.0111(17) 0.0007(18)
B1 0.0135(18) 0.015(2) 0.0179(18) 0.0012(15) 0.0018(14) -0.0011(15)

loop_
_atom_type_symbol
_atom_type_description
_atom_type_scat_dispersion_real
_atom_type_scat_dispersion_imag
_atom_type_scat_source
C C 0.0033 0.0016 'International Tables Vol C Tables 4.2.6.8 and 6.1.1.4'
H H 0.0000 0.0000 'International Tables Vol C Tables 4.2.6.8 and 6.1.1.4'
N N 0.0061 0.0033 'International Tables Vol C Tables 4.2.6.8 and 6.1.1.4'
O O 0.0106 0.0060 'International Tables Vol C Tables 4.2.6.8 and 6.1.1.4'
B B 0.0013 0.0007 'International Tables Vol C Tables 4.2.6.8 and 6.1.1.4'
Cl Cl 0.1484 0.1585 'International Tables Vol C Tables 4.2.6.8 and 6.1.1.4'
Br Br -0.2901 2.4595 'International Tables Vol C Tables 4.2.6.8 and 6.1.1.4'

loop_
_geom_angle_atom_site_label_1
_geom_angle_atom_site_label_2
_geom_angle_atom_site_label_3
_geom_angle
C2 O1 B1 113.6(3)
C4 O3 B1 113.4(3)
C1 N1 C5 112.9(3)
C1 N1 C3 113.0(3)
C5 N1 C3 110.5(3)
C1 N1 B1 103.5(3)
C5 N1 B1 115.0(3)
C3 N1 B1 101.4(2)
C15 N2 C7 120.3(3)
C15 N2 C8 120.1(3)
C7 N2 C8 119.6(3)
N1 C1 C2 105.6(3)
N1 C1 H1A 110.6
C2 C1 H1A 110.6
N1 C1 H1B 110.6
C2 C1 H1B 110.6
H1A C1 H1B 108.8
O2 C2 O1 124.4(3)
O2 C2 C1 124.9(3)
O1 C2 C1 110.6(3)
N1 C3 C4 105.3(3)
N1 C3 H3A 110.7
C4 C3 H3A 110.7
N1 C3 H3B 110.7
C4 C3 H3B 110.7
H3A C3 H3B 108.8
O4 C4 O3 124.2(4)
O4 C4 C3 125.0(4)
O3 C4 C3 110.8(3)
N1 C5 H5A 109.5
N1 C5 H5B 109.5
H5A C5 H5B 109.5
N1 C5 H5C 109.5
H5A C5 H5C 109.5
H5B C5 H5C 109.5
C7 C6 C22 122.7(3)
C7 C6 B1 117.4(3)
C22 C6 B1 119.8(3)
C6 C7 N2 125.8(3)
C6 C7 H7A 117.1
N2 C7 H7A 117.1
N2 C8 C9 112.0(3)
N2 C8 H8A 109.2
C9 C8 H8A 109.2
N2 C8 H8B 109.2
C9 C8 H8B 109.2
H8A C8 H8B 107.9
C10 C9 C14 116.0(3)
C10 C9 C8 123.1(3)
C14 C9 C8 120.9(3)
C11 C10 C9 122.8(3)
C11 C10 Cl1 117.3(3)
C9 C10 Cl1 119.9(3)
C10 C11 C12 119.0(4)
C10 C11 H11A 120.5
C12 C11 H11A 120.5
C11 C12 C13 119.7(4)
C11 C12 H12A 120.2
C13 C12 H12A 120.2
C14 C13 C12 120.0(4)
C14 C13 H13A 120.0
C12 C13 H13A 120.0
C13 C14 C9 122.5(4)
C13 C14 H14A 118.7
C9 C14 H14A 118.7
O5 C15 N2 123.2(3)
O5 C15 C16 120.8(3)
N2 C15 C16 116.0(3)
C17 C16 C21 118.5(3)
C17 C16 C15 122.4(3)
C21 C16 C15 119.0(3)
C18 C17 C16 121.5(4)
C18 C17 Br1 118.8(3)
C16 C17 Br1 119.8(3)
C17 C18 C19 119.2(4)
C17 C18 H18A 120.4
C19 C18 H18A 120.4
C20 C19 C18 120.8(4)
C20 C19 H19A 119.6
C18 C19 H19A 119.6
C19 C20 C21 119.8(4)
C19 C20 H20A 120.1
C21 C20 H20A 120.1
C20 C21 C16 120.3(4)
C20 C21 H21A 119.9
C16 C21 H21A 119.9
C27 C22 C23 117.5(3)
C27 C22 C6 121.7(3)
C23 C22 C6 120.9(3)
C24 C23 C22 120.9(3)
C24 C23 H23A 119.6
C22 C23 H23A 119.6
C25 C24 C23 121.4(3)
C25 C24 H24A 119.3
C23 C24 H24A 119.3
C26 C25 C24 117.5(3)
C26 C25 C28 121.3(3)
C24 C25 C28 121.2(3)
C25 C26 C27 122.1(3)
C25 C26 H26A 119.0
C27 C26 H26A 119.0
C26 C27 C22 120.7(3)
C26 C27 H27A 119.6
C22 C27 H27A 119.6
C25 C28 H28A 109.5
C25 C28 H28B 109.5
H28A C28 H28B 109.5
C25 C28 H28C 109.5
H28A C28 H28C 109.5
H28B C28 H28C 109.5
O3 B1 O1 112.2(3)
O3 B1 C6 113.8(3)
O1 B1 C6 113.7(3)
O3 B1 N1 102.0(3)
O1 B1 N1 98.8(3)
C6 B1 N1 114.9(3)

loop_
_geom_bond_atom_site_label_1
_geom_bond_atom_site_label_2
_geom_bond_distance
Br1 C17 1.886(4)
Cl1 C10 1.750(3)
O1 C2 1.318(4)
O1 B1 1.484(4)
O2 C2 1.202(4)
O3 C4 1.326(4)
O3 B1 1.457(4)
O4 C4 1.196(4)
O5 C15 1.224(4)
N1 C1 1.474(4)
N1 C5 1.488(4)
N1 C3 1.505(4)
N1 B1 1.647(5)
N2 C15 1.352(4)
N2 C7 1.436(4)
N2 C8 1.466(4)
C1 C2 1.500(5)
C1 H1A 0.9900
C1 H1B 0.9900
C3 C4 1.505(5)
C3 H3A 0.9900
C3 H3B 0.9900
C5 H5A 0.9800
C5 H5B 0.9800
C5 H5C 0.9800
C6 C7 1.325(4)
C6 C22 1.498(4)
C6 B1 1.586(5)
C7 H7A 0.9500
C8 C9 1.499(5)
C8 H8A 0.9900
C8 H8B 0.9900
C9 C10 1.385(5)
C9 C14 1.397(5)
C10 C11 1.379(5)
C11 C12 1.382(5)
C11 H11A 0.9500
C12 C13 1.383(6)
C12 H12A 0.9500
C13 C14 1.357(5)
C13 H13A 0.9500
C14 H14A 0.9500
C15 C16 1.503(5)
C16 C17 1.381(5)
C16 C21 1.395(5)
C17 C18 1.375(6)
C18 C19 1.381(6)
C18 H18A 0.9500
C19 C20 1.371(6)
C19 H19A 0.9500
C20 C21 1.387(6)
C20 H20A 0.9500
C21 H21A 0.9500
C22 C27 1.393(5)
C22 C23 1.394(5)
C23 C24 1.387(5)
C23 H23A 0.9500
C24 C25 1.386(5)
C24 H24A 0.9500
C25 C26 1.374(5)
C25 C28 1.499(5)
C26 C27 1.383(5)
C26 H26A 0.9500
C27 H27A 0.9500
C28 H28A 0.9800
C28 H28B 0.9800
C28 H28C 0.9800

loop_
_geom_torsion_atom_site_label_1
_geom_torsion_atom_site_label_2
_geom_torsion_atom_site_label_3
_geom_torsion_atom_site_label_4
_geom_torsion
C5 N1 C1 C2 147.8(3)
C3 N1 C1 C2 -86.0(3)
B1 N1 C1 C2 22.9(3)
B1 O1 C2 O2 168.9(3)
B1 O1 C2 C1 -10.1(4)
N1 C1 C2 O2 171.2(3)
N1 C1 C2 O1 -9.8(4)
C1 N1 C3 C4 134.9(3)
C5 N1 C3 C4 -97.5(3)
B1 N1 C3 C4 24.8(3)
B1 O3 C4 O4 178.4(3)
B1 O3 C4 C3 -0.6(4)
N1 C3 C4 O4 163.9(3)
N1 C3 C4 O3 -17.1(4)
C22 C6 C7 N2 -5.7(5)
B1 C6 C7 N2 177.1(3)
C15 N2 C7 C6 127.7(4)
C8 N2 C7 C6 -55.0(4)
C15 N2 C8 C9 122.3(3)
C7 N2 C8 C9 -55.0(4)
N2 C8 C9 C10 140.0(3)
N2 C8 C9 C14 -42.8(5)
C14 C9 C10 C11 3.0(5)
C8 C9 C10 C11 -179.7(3)
C14 C9 C10 Cl1 -175.2(3)
C8 C9 C10 Cl1 2.1(5)
C9 C10 C11 C12 -1.9(6)
Cl1 C10 C11 C12 176.3(3)
C10 C11 C12 C13 -0.5(6)
C11 C12 C13 C14 1.8(7)
C12 C13 C14 C9 -0.6(6)
C10 C9 C14 C13 -1.7(6)
C8 C9 C14 C13 -179.1(4)
C7 N2 C15 O5 177.8(3)
C8 N2 C15 O5 0.5(5)
C7 N2 C15 C16 -4.7(4)
C8 N2 C15 C16 178.0(3)
O5 C15 C16 C17 -94.0(4)
N2 C15 C16 C17 88.4(4)
O5 C15 C16 C21 82.7(4)
N2 C15 C16 C21 -94.8(4)
C21 C16 C17 C18 0.3(6)
C15 C16 C17 C18 177.0(4)
C21 C16 C17 Br1 -179.2(3)
C15 C16 C17 Br1 -2.4(5)
C16 C17 C18 C19 0.0(6)
Br1 C17 C18 C19 179.4(3)
C17 C18 C19 C20 0.2(6)
C18 C19 C20 C21 -0.5(6)
C19 C20 C21 C16 0.8(6)
C17 C16 C21 C20 -0.6(5)
C15 C16 C21 C20 -177.5(3)
C7 C6 C22 C27 127.7(4)
B1 C6 C22 C27 -55.2(4)
C7 C6 C22 C23 -51.8(5)
B1 C6 C22 C23 125.3(3)
C27 C22 C23 C24 -1.2(5)
C6 C22 C23 C24 178.4(3)
C22 C23 C24 C25 1.3(5)
C23 C24 C25 C26 -0.5(5)
C23 C24 C25 C28 178.1(4)
C24 C25 C26 C27 -0.6(5)
C28 C25 C26 C27 -179.1(4)
C25 C26 C27 C22 0.7(5)
C23 C22 C27 C26 0.2(5)
C6 C22 C27 C26 -179.4(3)
C4 O3 B1 O1 -88.6(3)
C4 O3 B1 C6 140.7(3)
C4 O3 B1 N1 16.2(3)
C2 O1 B1 O3 129.9(3)
C2 O1 B1 C6 -99.2(3)
C2 O1 B1 N1 23.0(3)
C7 C6 B1 O3 -11.4(4)
C22 C6 B1 O3 171.4(3)
C7 C6 B1 O1 -141.4(3)
C22 C6 B1 O1 41.3(4)
C7 C6 B1 N1 105.8(3)
C22 C6 B1 N1 -71.5(4)
C1 N1 B1 O3 -142.1(3)
C5 N1 B1 O3 94.3(3)
C3 N1 B1 O3 -24.8(3)
C1 N1 B1 O1 -27.1(3)
C5 N1 B1 O1 -150.6(3)
C3 N1 B1 O1 90.2(3)
C1 N1 B1 C6 94.2(3)
C5 N1 B1 C6 -29.3(4)
C3 N1 B1 C6 -148.5(3)
